data_1547422
loop_
_publ_author_name
'Anuradha R. Pallipurath'
'Jonathan M. Skelton'
'Mark R. Warren'
'Naghmeh Kamali'
'Patrick McArdle'
'Andrea Erxleben'

_publ_section_title
;
 Sulfamerazine: Understanding the Influence of Slip Planes in the
 Polymorphic Phase Transformation through X-Ray Crystallographic Studies
 and ab Initio Lattice Dynamics
;
_journal_name_full 'Molecular Pharmaceutics'
_journal_page_first 3735
_journal_page_last 3748
_journal_paper_doi 10.1021/acs.molpharmaceut.5b00504
_journal_volume 12
_journal_year 2015
_chemical_absolute_configuration ad
_chemical_formula_moiety 'C11 H12 N4 O2 S'
_chemical_formula_sum 'C11 H12 N4 O2 S'
_chemical_formula_weight 264.31
_chemical_name_common Sulfamerazine
_chemical_name_systematic 4-amino-N-(4-methylpyrimidin-2-yl)
_space_group_crystal_system orthorhombic
_space_group_IT_number 33
_space_group_name_Hall 'P 2c -2n'
_space_group_name_H-M_alt 'P n a 21'
_symmetry_space_group_name_Hall 'P 2c -2n'
_symmetry_space_group_name_H-M 'P n a 21'
_atom_sites_solution_hydrogens mixed
_cell_angle_alpha 90
_cell_angle_beta 90
_cell_angle_gamma 90
_cell_formula_units_Z 8
_cell_length_a 14.48520(10)
_cell_length_b 8.20200(10)
_cell_length_c 21.9002(3)
_cell_measurement_reflns_used 10719
_cell_measurement_temperature 240
_cell_measurement_theta_max 29.4920
_cell_measurement_theta_min 1.8010
_cell_volume 2601.91(5)
_computing_cell_refinement
;
CrysAlisPro, Agilent Technologies,
Version 1.171.37.35 (release 13-08-2014 CrysAlis171 .NET)
(compiled Aug 13 2014,18:06:01)
;
_computing_data_collection
;
CrysAlisPro, Agilent Technologies,
Version 1.171.37.35 (release 13-08-2014 CrysAlis171 .NET)
(compiled Aug 13 2014,18:06:01)
;
_computing_data_reduction
;
CrysAlisPro, Agilent Technologies,
Version 1.171.37.35 (release 13-08-2014 CrysAlis171 .NET)
(compiled Aug 13 2014,18:06:01)
;
_computing_molecular_graphics OSCAIL
_computing_structure_refinement 'SHELXL-2014/7 (Sheldrick, 2014)'
_computing_structure_solution SHELXT
_diffrn_ambient_temperature 240
_diffrn_measured_fraction_theta_full 0.998
_diffrn_measured_fraction_theta_max 0.998
_diffrn_measurement_device 'CrystalLogic Kappa (3 circle)'
_diffrn_measurement_device_type 'Rigaku Saturn724+ (2x2 bin mode)'
_diffrn_measurement_method
;
omega rotation with 1 degree frames
;
_diffrn_measurement_specimen_support 'MiTeGen loop'
_diffrn_radiation_monochromator 'double crystal Silicon 111'
_diffrn_radiation_source 'Diamond Light Source Beamline I19'
_diffrn_radiation_type Synchrotron
_diffrn_radiation_wavelength 0.68890
_diffrn_reflns_av_R_equivalents 0.0455
_diffrn_reflns_av_unetI/netI 0.0447
_diffrn_reflns_Laue_measured_fraction_full 0.998
_diffrn_reflns_Laue_measured_fraction_max 0.998
_diffrn_reflns_limit_h_max 20
_diffrn_reflns_limit_h_min -13
_diffrn_reflns_limit_k_max 11
_diffrn_reflns_limit_k_min -11
_diffrn_reflns_limit_l_max 27
_diffrn_reflns_limit_l_min -31
_diffrn_reflns_number 23512
_diffrn_reflns_point_group_measured_fraction_full 0.988
_diffrn_reflns_point_group_measured_fraction_max 0.969
_diffrn_reflns_theta_full 24.415
_diffrn_reflns_theta_max 29.474
_diffrn_reflns_theta_min 1.803
_exptl_absorpt_coefficient_mu 0.249
_exptl_absorpt_correction_T_max 1.00000
_exptl_absorpt_correction_T_min 0.98405
_exptl_absorpt_process_details
;
CrysAlisPro, Agilent Technologies,
Version 1.171.36.28 (release 01-02-2013 CrysAlis171 .NET)
Empirical absorption correction using spherical harmonics,
implemented in SCALE3 ABSPACK scaling algorithm.
;
_exptl_crystal_colour Colourless
_exptl_crystal_density_diffrn 1.349
_exptl_crystal_description Parallelepiped
_exptl_crystal_F_000 1104
_exptl_crystal_size_max 0.50
_exptl_crystal_size_mid 0.40
_exptl_crystal_size_min 0.20
_refine_diff_density_max 0.256
_refine_diff_density_min -0.307
_refine_diff_density_rms 0.046
_refine_ls_abs_structure_details
;
 Flack x determined using 2253 quotients [(I+)-(I-)]/[(I+)+(I-)]
 (Parsons, Flack and Wagner, Acta Cryst. B69 (2013) 249-259).
;
_refine_ls_abs_structure_Flack -0.02(5)
_refine_ls_extinction_coef .
_refine_ls_extinction_method none
_refine_ls_goodness_of_fit_ref 1.035
_refine_ls_hydrogen_treatment mixed
_refine_ls_matrix_type full
_refine_ls_number_parameters 344
_refine_ls_number_reflns 7694
_refine_ls_number_restraints 1
_refine_ls_restrained_S_all 1.035
_refine_ls_R_factor_all 0.0644
_refine_ls_R_factor_gt 0.0473
_refine_ls_shift/su_max 0.087
_refine_ls_shift/su_mean 0.003
_refine_ls_structure_factor_coef Fsqd
_refine_ls_weighting_details 'w=1/[\s^2^(Fo^2^)+(0.0541P)^2^+0.3587P] where P=(Fo^2^+2Fc^2^)/3'
_refine_ls_weighting_scheme calc
_refine_ls_wR_factor_gt 0.1115
_refine_ls_wR_factor_ref 0.1250
_reflns_Friedel_coverage 0.896
_reflns_Friedel_fraction_full 0.977
_reflns_Friedel_fraction_max 0.938
_reflns_number_gt 6081
_reflns_number_total 7694
_reflns_threshold_expression 'I > 2\s(I)'
_cod_data_source_file Exp_Form-I2FSynchrotron_Form-I_240K.cif
_cod_data_source_block 240k_smz-f1_a
_cod_database_code 1547422
_shelx_space_group_comment
;
The symmetry employed for this shelxl refinement is uniquely defined
by the following loop, which should always be used as a source of
symmetry information in preference to the above space-group names.
They are only intended as comments.
;
_shelx_estimated_absorpt_t_min 0.886
_shelx_estimated_absorpt_t_max 0.952

loop_
_space_group_symop_operation_xyz
'x, y, z'
'-x, -y, z+1/2'
'x+1/2, -y+1/2, z'
'-x+1/2, y+1/2, z+1/2'

loop_
_atom_site_label
_atom_site_type_symbol
_atom_site_fract_x
_atom_site_fract_y
_atom_site_fract_z
_atom_site_U_iso_or_equiv
_atom_site_adp_type
_atom_site_occupancy
_atom_site_site_symmetry_order
_atom_site_calc_flag
_atom_site_refinement_flags_posn
_atom_site_refinement_flags_adp
_atom_site_refinement_flags_occupancy
_atom_site_disorder_assembly
_atom_site_disorder_group
S1 S 0.64592(5) 0.49539(9) 0.34416(5) 0.03225(19) Uani 1 1 d . . . . .
S2 S 0.57779(6) 0.49602(9) 0.65262(5) 0.03139(19) Uani 1 1 d . . . . .
O1 O 0.68918(18) 0.3709(3) 0.30872(13) 0.0422(6) Uani 1 1 d . . . . .
O2 O 0.54884(17) 0.5223(3) 0.33757(14) 0.0417(6) Uani 1 1 d . . . . .
O3 O 0.67526(16) 0.4684(3) 0.65896(14) 0.0403(6) Uani 1 1 d . . . . .
O4 O 0.53551(18) 0.6231(3) 0.68742(13) 0.0414(6) Uani 1 1 d . . . . .
N1 N 0.8422(2) 1.1165(4) 0.31230(19) 0.0484(9) Uani 1 1 d . . . . .
N2 N 0.6551(2) 0.4487(4) 0.41708(16) 0.0370(7) Uani 1 1 d . . . . .
N3 N 0.8145(2) 0.4091(4) 0.41746(15) 0.0380(7) Uani 1 1 d . . . . .
N4 N 0.7280(2) 0.4292(5) 0.50951(16) 0.0519(9) Uani 1 1 d . . . . .
N5 N 0.3802(3) -0.1197(4) 0.6954(2) 0.0612(11) Uani 1 1 d . . . . .
H5A H 0.3237 -0.1182 0.7074 0.080 Uiso 1 1 calc R U . . .
H5B H 0.4076 -0.2113 0.6891 0.080 Uiso 1 1 calc R U . . .
N6 N 0.5682(2) 0.5384(4) 0.57939(16) 0.0393(7) Uani 1 1 d . . . . .
N7 N 0.4098(2) 0.5857(4) 0.57989(15) 0.0387(7) Uani 1 1 d . . . . .
N8 N 0.4960(2) 0.5660(5) 0.48762(17) 0.0513(9) Uani 1 1 d . . . . .
C1 C 0.7046(2) 0.6777(4) 0.33417(18) 0.0309(7) Uani 1 1 d . . . . .
C2 C 0.7946(2) 0.6796(4) 0.31059(16) 0.0314(7) Uani 1 1 d . . . . .
H2 H 0.8236 0.5826 0.2997 0.041 Uiso 1 1 calc R U . . .
C3 C 0.8398(2) 0.8255(4) 0.30360(18) 0.0325(7) Uani 1 1 d . . . . .
H3 H 0.8998 0.8264 0.2884 0.042 Uiso 1 1 calc R U . . .
C4 C 0.7973(2) 0.9727(4) 0.31888(17) 0.0333(7) Uani 1 1 d . . . . .
C5 C 0.7067(2) 0.9694(4) 0.3426(2) 0.0372(8) Uani 1 1 d . . . . .
H5 H 0.6775 1.0663 0.3533 0.048 Uiso 1 1 calc R U . . .
C6 C 0.6613(2) 0.8229(4) 0.35001(19) 0.0372(8) Uani 1 1 d . . . . .
H6 H 0.6016 0.8212 0.3657 0.048 Uiso 1 1 calc R U . . .
C7 C 0.7370(2) 0.4287(4) 0.44924(17) 0.0350(8) Uani 1 1 d . . . . .
C8 C 0.8065(3) 0.4045(8) 0.5406(2) 0.0716(16) Uani 1 1 d . . . . .
H8 H 0.8042 0.4024 0.5831 0.093 Uiso 1 1 calc R U . . .
C9 C 0.8896(3) 0.3825(7) 0.5125(2) 0.0661(14) Uani 1 1 d . . . . .
H9 H 0.9429 0.3640 0.5351 0.086 Uiso 1 1 calc R U . . .
C10 C 0.8922(3) 0.3885(5) 0.4499(2) 0.0468(10) Uani 1 1 d . . . . .
C11 C 0.9790(3) 0.3695(6) 0.4141(2) 0.0625(12) Uani 1 1 d . . . . .
H11A H 0.9819 0.2614 0.3974 0.081 Uiso 1 1 calc R U . . .
H11B H 1.0312 0.3873 0.4403 0.081 Uiso 1 1 calc R U . . .
H11C H 0.9799 0.4476 0.3814 0.081 Uiso 1 1 calc R U . . .
C12 C 0.5189(2) 0.3160(4) 0.66585(16) 0.0303(7) Uani 1 1 d . . . . .
C13 C 0.5634(2) 0.1680(4) 0.6556(2) 0.0404(9) Uani 1 1 d . . . . .
H13 H 0.6241 0.1671 0.6418 0.053 Uiso 1 1 calc R U . . .
C14 C 0.5181(3) 0.0236(4) 0.6657(2) 0.0459(10) Uani 1 1 d . . . . .
H14 H 0.5485 -0.0746 0.6588 0.060 Uiso 1 1 calc R U . . .
C15 C 0.4265(3) 0.0231(4) 0.68633(19) 0.0396(8) Uani 1 1 d . . . . .
C16 C 0.3822(2) 0.1724(4) 0.69654(17) 0.0340(7) Uani 1 1 d . . . . .
H16 H 0.3213 0.1739 0.7101 0.044 Uiso 1 1 calc R U . . .
C17 C 0.4282(2) 0.3175(4) 0.68663(18) 0.0322(8) Uani 1 1 d . . . . .
H17 H 0.3985 0.4161 0.6939 0.042 Uiso 1 1 calc R U . . .
C18 C 0.4866(2) 0.5651(4) 0.54828(17) 0.0355(7) Uani 1 1 d . . . . .
C19 C 0.4183(3) 0.5975(8) 0.4570(2) 0.0699(16) Uani 1 1 d . . . . .
H19 H 0.4207 0.6008 0.4146 0.091 Uiso 1 1 calc R U . . .
C20 C 0.3356(3) 0.6251(7) 0.4850(2) 0.0693(15) Uani 1 1 d . . . . .
H20 H 0.2831 0.6501 0.4624 0.090 Uiso 1 1 calc R U . . .
C21 C 0.3323(3) 0.6149(5) 0.5478(2) 0.0471(9) Uani 1 1 d . . . . .
C22 C 0.2457(3) 0.6354(7) 0.5837(3) 0.0669(13) Uani 1 1 d . . . . .
H22A H 0.2476 0.7371 0.6053 0.087 Uiso 1 1 calc R U . . .
H22B H 0.2398 0.5474 0.6123 0.087 Uiso 1 1 calc R U . . .
H22C H 0.1937 0.6350 0.5565 0.087 Uiso 1 1 calc R U . . .
H1N1 H 0.891(3) 1.121(5) 0.292(2) 0.055(13) Uiso 1 1 d . . . . .
H2N1 H 0.812(3) 1.200(6) 0.315(2) 0.060(14) Uiso 1 1 d . . . . .
H1N2 H 0.618(3) 0.480(4) 0.438(2) 0.031(11) Uiso 1 1 d . . . . .
H1N6 H 0.617(4) 0.501(6) 0.561(3) 0.076(18) Uiso 1 1 d . . . . .

loop_
_atom_site_aniso_label
_atom_site_aniso_U_11
_atom_site_aniso_U_22
_atom_site_aniso_U_33
_atom_site_aniso_U_23
_atom_site_aniso_U_13
_atom_site_aniso_U_12
S1 0.0302(4) 0.0346(4) 0.0319(4) 0.0029(3) -0.0017(3) -0.0021(3)
S2 0.0292(3) 0.0343(4) 0.0307(5) 0.0035(3) -0.0010(3) -0.0019(3)
O1 0.0483(14) 0.0347(12) 0.0435(16) -0.0047(11) 0.0014(12) -0.0018(11)
O2 0.0318(12) 0.0519(14) 0.0414(16) 0.0077(13) -0.0062(13) -0.0053(10)
O3 0.0307(12) 0.0509(14) 0.0392(15) 0.0067(12) -0.0055(12) -0.0029(10)
O4 0.0454(15) 0.0346(12) 0.0440(16) -0.0038(11) -0.0007(12) -0.0021(10)
N1 0.0434(18) 0.0352(16) 0.067(2) -0.0085(16) 0.0197(18) -0.0061(13)
N2 0.0272(14) 0.0493(17) 0.0345(18) 0.0079(14) 0.0007(13) 0.0001(12)
N3 0.0305(14) 0.0412(15) 0.0422(19) 0.0038(13) -0.0003(13) 0.0030(12)
N4 0.0367(16) 0.084(3) 0.035(2) 0.0073(18) -0.0014(15) 0.0125(17)
N5 0.053(2) 0.0361(16) 0.094(3) -0.0041(18) 0.018(2) -0.0087(14)
N6 0.0288(14) 0.0562(18) 0.0329(18) 0.0111(15) 0.0016(13) 0.0023(13)
N7 0.0304(14) 0.0440(16) 0.0417(19) 0.0020(14) 0.0024(13) 0.0043(12)
N8 0.0385(16) 0.077(2) 0.038(2) 0.0069(17) -0.0029(15) 0.0130(16)
C1 0.0293(15) 0.0347(14) 0.0286(18) 0.0021(13) -0.0005(13) 0.0008(11)
C2 0.0305(15) 0.0345(15) 0.0292(18) 0.0009(13) 0.0019(14) 0.0039(11)
C3 0.0285(15) 0.0382(17) 0.031(2) -0.0011(14) 0.0043(14) 0.0000(12)
C4 0.0326(16) 0.0355(16) 0.0317(18) -0.0037(13) 0.0010(14) -0.0023(12)
C5 0.0346(17) 0.0349(15) 0.042(2) -0.0025(16) 0.0049(18) 0.0042(12)
C6 0.0312(15) 0.0396(16) 0.041(2) -0.0009(16) 0.0073(15) 0.0032(12)
C7 0.0294(16) 0.0369(16) 0.039(2) 0.0074(14) -0.0015(15) 0.0022(12)
C8 0.049(3) 0.126(5) 0.040(3) 0.003(3) -0.007(2) 0.025(3)
C9 0.038(2) 0.108(4) 0.052(3) -0.002(3) -0.012(2) 0.020(2)
C10 0.0334(18) 0.049(2) 0.058(3) 0.0015(19) 0.0004(18) 0.0075(15)
C11 0.036(2) 0.076(3) 0.076(3) -0.005(3) 0.005(2) 0.0093(19)
C12 0.0283(14) 0.0311(14) 0.0316(18) -0.0002(12) 0.0023(13) -0.0004(11)
C13 0.0323(17) 0.0343(16) 0.055(3) 0.0005(17) 0.0082(18) 0.0045(12)
C14 0.0408(19) 0.0333(16) 0.064(3) -0.0023(17) 0.0088(19) 0.0053(13)
C15 0.043(2) 0.0341(16) 0.042(2) -0.0016(14) 0.0031(17) -0.0025(13)
C16 0.0332(16) 0.0378(16) 0.0309(19) -0.0037(14) 0.0054(14) -0.0015(12)
C17 0.0312(16) 0.0315(15) 0.034(2) -0.0019(13) 0.0020(14) 0.0015(12)
C18 0.0325(16) 0.0414(17) 0.033(2) 0.0038(15) -0.0001(14) 0.0018(13)
C19 0.048(3) 0.124(5) 0.038(3) 0.003(3) -0.008(2) 0.026(3)
C20 0.041(2) 0.112(4) 0.055(3) -0.004(3) -0.012(2) 0.028(2)
C21 0.0347(18) 0.057(2) 0.050(3) -0.0054(19) -0.0033(17) 0.0098(16)
C22 0.035(2) 0.089(3) 0.077(3) -0.004(3) 0.004(2) 0.012(2)

loop_
_atom_type_symbol
_atom_type_description
_atom_type_scat_dispersion_real
_atom_type_scat_dispersion_imag
_atom_type_scat_source
C C 0.0033 0.0016 'International Tables Vol C Tables 4.2.6.8 and 6.1.1.4'
H H 0.0000 0.0000 'International Tables Vol C Tables 4.2.6.8 and 6.1.1.4'
N N 0.0061 0.0033 'International Tables Vol C Tables 4.2.6.8 and 6.1.1.4'
O O 0.0106 0.0060 'International Tables Vol C Tables 4.2.6.8 and 6.1.1.4'
S S 0.1246 0.1234 'International Tables Vol C Tables 4.2.6.8 and 6.1.1.4'

loop_
_geom_angle_atom_site_label_1
_geom_angle_atom_site_label_2
_geom_angle_atom_site_label_3
_geom_angle
_geom_angle_site_symmetry_1
_geom_angle_site_symmetry_3
O1 S1 O2 119.15(17) . .
O1 S1 N2 108.97(18) . .
O2 S1 N2 102.32(17) . .
O1 S1 C1 109.45(17) . .
O2 S1 C1 109.63(15) . .
N2 S1 C1 106.43(18) . .
O4 S2 O3 118.98(17) . .
O4 S2 N6 109.24(17) . .
O3 S2 N6 102.13(17) . .
O4 S2 C12 108.78(17) . .
O3 S2 C12 109.50(15) . .
N6 S2 C12 107.55(18) . .
C4 N1 H1N1 120(3) . .
C4 N1 H2N1 118(3) . .
H1N1 N1 H2N1 117(4) . .
C7 N2 S1 126.0(3) . .
C7 N2 H1N2 111(3) . .
S1 N2 H1N2 116(3) . .
C7 N3 C10 116.5(3) . .
C7 N4 C8 115.0(4) . .
C15 N5 H5A 120.0 . .
C15 N5 H5B 120.0 . .
H5A N5 H5B 120.0 . .
C18 N6 S2 125.8(3) . .
C18 N6 H1N6 122(4) . .
S2 N6 H1N6 107(4) . .
C18 N7 C21 116.9(3) . .
C19 N8 C18 114.5(4) . .
C6 C1 C2 120.1(3) . .
C6 C1 S1 119.1(3) . .
C2 C1 S1 120.8(2) . .
C3 C2 C1 119.6(3) . .
C3 C2 H2 120.2 . .
C1 C2 H2 120.2 . .
C2 C3 C4 121.2(3) . .
C2 C3 H3 119.4 . .
C4 C3 H3 119.4 . .
N1 C4 C3 121.0(3) . .
N1 C4 C5 120.2(3) . .
C3 C4 C5 118.8(3) . .
C6 C5 C4 120.2(3) . .
C6 C5 H5 119.9 . .
C4 C5 H5 119.9 . .
C5 C6 C1 120.2(3) . .
C5 C6 H6 119.9 . .
C1 C6 H6 119.9 . .
N4 C7 N3 127.2(3) . .
N4 C7 N2 114.8(3) . .
N3 C7 N2 118.0(3) . .
N4 C8 C9 122.6(5) . .
N4 C8 H8 118.7 . .
C9 C8 H8 118.7 . .
C8 C9 C10 118.1(4) . .
C8 C9 H9 121.0 . .
C10 C9 H9 121.0 . .
N3 C10 C9 120.7(4) . .
N3 C10 C11 116.3(4) . .
C9 C10 C11 123.0(4) . .
C10 C11 H11A 109.5 . .
C10 C11 H11B 109.5 . .
H11A C11 H11B 109.5 . .
C10 C11 H11C 109.5 . .
H11A C11 H11C 109.5 . .
H11B C11 H11C 109.5 . .
C17 C12 C13 119.8(3) . .
C17 C12 S2 120.9(2) . .
C13 C12 S2 119.3(2) . .
C14 C13 C12 120.4(3) . .
C14 C13 H13 119.8 . .
C12 C13 H13 119.8 . .
C13 C14 C15 120.4(3) . .
C13 C14 H14 119.8 . .
C15 C14 H14 119.8 . .
N5 C15 C16 120.1(3) . .
N5 C15 C14 121.0(3) . .
C16 C15 C14 118.9(3) . .
C17 C16 C15 120.4(3) . .
C17 C16 H16 119.8 . .
C15 C16 H16 119.8 . .
C16 C17 C12 120.0(3) . .
C16 C17 H17 120.0 . .
C12 C17 H17 120.0 . .
N7 C18 N8 127.4(3) . .
N7 C18 N6 118.8(3) . .
N8 C18 N6 113.8(3) . .
N8 C19 C20 123.1(5) . .
N8 C19 H19 118.5 . .
C20 C19 H19 118.5 . .
C19 C20 C21 117.9(4) . .
C19 C20 H20 121.1 . .
C21 C20 H20 121.1 . .
N7 C21 C20 120.2(4) . .
N7 C21 C22 116.6(4) . .
C20 C21 C22 123.2(4) . .
C21 C22 H22A 109.5 . .
C21 C22 H22B 109.5 . .
H22A C22 H22B 109.5 . .
C21 C22 H22C 109.5 . .
H22A C22 H22C 109.5 . .
H22B C22 H22C 109.5 . .

loop_
_geom_bond_atom_site_label_1
_geom_bond_atom_site_label_2
_geom_bond_distance
_geom_bond_site_symmetry_2
S1 O1 1.427(3) .
S1 O2 1.431(2) .
S1 N2 1.648(4) .
S1 C1 1.733(3) .
S2 O4 1.429(3) .
S2 O3 1.437(2) .
S2 N6 1.647(4) .
S2 C12 1.729(3) .
N1 C4 1.354(4) .
N1 H1N1 0.83(5) .
N1 H2N1 0.82(5) .
N2 C7 1.389(4) .
N2 H1N2 0.75(4) .
N3 C7 1.330(4) .
N3 C10 1.341(5) .
N4 C7 1.326(5) .
N4 C8 1.341(5) .
N5 C15 1.365(5) .
N5 H5A 0.8600 .
N5 H5B 0.8600 .
N6 C18 1.382(5) .
N6 H1N6 0.87(6) .
N7 C18 1.321(4) .
N7 C21 1.345(5) .
N8 C19 1.335(5) .
N8 C18 1.335(5) .
C1 C6 1.390(5) .
C1 C2 1.403(4) .
C2 C3 1.373(5) .
C2 H2 0.9300 .
C3 C4 1.396(5) .
C3 H3 0.9300 .
C4 C5 1.411(5) .
C5 C6 1.380(5) .
C5 H5 0.9300 .
C6 H6 0.9300 .
C8 C9 1.364(6) .
C8 H8 0.9300 .
C9 C10 1.373(7) .
C9 H9 0.9300 .
C10 C11 1.490(6) .
C11 H11A 0.9600 .
C11 H11B 0.9600 .
C11 H11C 0.9600 .
C12 C17 1.391(4) .
C12 C13 1.392(4) .
C13 C14 1.371(5) .
C13 H13 0.9300 .
C14 C15 1.402(5) .
C14 H14 0.9300 .
C15 C16 1.400(5) .
C16 C17 1.381(5) .
C16 H16 0.9300 .
C17 H17 0.9300 .
C19 C20 1.365(7) .
C19 H19 0.9300 .
C20 C21 1.380(7) .
C20 H20 0.9300 .
C21 C22 1.490(6) .
C22 H22A 0.9600 .
C22 H22B 0.9600 .
C22 H22C 0.9600 .

loop_
_geom_hbond_atom_site_label_D
_geom_hbond_atom_site_label_H
_geom_hbond_atom_site_label_A
_geom_hbond_distance_DH
_geom_hbond_distance_HA
_geom_hbond_distance_DA
_geom_hbond_angle_DHA
_geom_hbond_site_symmetry_A
N5 H5B O4 0.86 2.30 3.089(5) 152.9 1_545
N1 H1N1 O4 0.83(5) 2.53(5) 3.259(5) 148(4) 4_654
N1 H2N1 O1 0.82(5) 2.26(5) 3.045(4) 160(4) 1_565
N2 H1N2 N8 0.75(4) 2.19(4) 2.937(5) 173(4) .
N6 H1N6 N4 0.87(6) 2.05(6) 2.916(5) 173(6) .

loop_
_geom_torsion_atom_site_label_1
_geom_torsion_atom_site_label_2
_geom_torsion_atom_site_label_3
_geom_torsion_atom_site_label_4
_geom_torsion
_geom_torsion_site_symmetry_1
_geom_torsion_site_symmetry_2
_geom_torsion_site_symmetry_3
_geom_torsion_site_symmetry_4
O1 S1 N2 C7 60.7(4) . . . .
O2 S1 N2 C7 -172.3(3) . . . .
C1 S1 N2 C7 -57.3(4) . . . .
O4 S2 N6 C18 -57.4(4) . . . .
O3 S2 N6 C18 175.8(3) . . . .
C12 S2 N6 C18 60.5(4) . . . .
O1 S1 C1 C6 162.3(3) . . . .
O2 S1 C1 C6 29.8(4) . . . .
N2 S1 C1 C6 -80.1(3) . . . .
O1 S1 C1 C2 -17.9(4) . . . .
O2 S1 C1 C2 -150.3(3) . . . .
N2 S1 C1 C2 99.7(3) . . . .
C6 C1 C2 C3 0.4(5) . . . .
S1 C1 C2 C3 -179.5(3) . . . .
C1 C2 C3 C4 -0.8(5) . . . .
C2 C3 C4 N1 179.6(4) . . . .
C2 C3 C4 C5 0.8(6) . . . .
N1 C4 C5 C6 -179.2(4) . . . .
C3 C4 C5 C6 -0.4(6) . . . .
C4 C5 C6 C1 0.0(6) . . . .
C2 C1 C6 C5 0.0(6) . . . .
S1 C1 C6 C5 179.9(3) . . . .
C8 N4 C7 N3 -1.0(6) . . . .
C8 N4 C7 N2 177.9(4) . . . .
C10 N3 C7 N4 -0.4(6) . . . .
C10 N3 C7 N2 -179.4(3) . . . .
S1 N2 C7 N4 164.9(3) . . . .
S1 N2 C7 N3 -16.0(5) . . . .
C7 N4 C8 C9 0.7(8) . . . .
N4 C8 C9 C10 1.0(9) . . . .
C7 N3 C10 C9 2.3(6) . . . .
C7 N3 C10 C11 -178.9(4) . . . .
C8 C9 C10 N3 -2.5(8) . . . .
C8 C9 C10 C11 178.8(5) . . . .
O4 S2 C12 C17 22.4(4) . . . .
O3 S2 C12 C17 154.0(3) . . . .
N6 S2 C12 C17 -95.8(3) . . . .
O4 S2 C12 C13 -157.4(3) . . . .
O3 S2 C12 C13 -25.9(4) . . . .
N6 S2 C12 C13 84.4(3) . . . .
C17 C12 C13 C14 0.2(6) . . . .
S2 C12 C13 C14 -179.9(4) . . . .
C12 C13 C14 C15 0.1(7) . . . .
C13 C14 C15 N5 178.7(4) . . . .
C13 C14 C15 C16 -0.1(6) . . . .
N5 C15 C16 C17 -179.1(4) . . . .
C14 C15 C16 C17 -0.2(6) . . . .
C15 C16 C17 C12 0.6(6) . . . .
C13 C12 C17 C16 -0.6(5) . . . .
S2 C12 C17 C16 179.6(3) . . . .
C21 N7 C18 N8 -1.8(6) . . . .
C21 N7 C18 N6 178.6(4) . . . .
C19 N8 C18 N7 2.6(7) . . . .
C19 N8 C18 N6 -177.7(4) . . . .
S2 N6 C18 N7 11.9(5) . . . .
S2 N6 C18 N8 -167.8(3) . . . .
C18 N8 C19 C20 -0.6(8) . . . .
N8 C19 C20 C21 -2.0(10) . . . .
C18 N7 C21 C20 -1.2(6) . . . .
C18 N7 C21 C22 179.0(4) . . . .
C19 C20 C21 N7 2.9(8) . . . .
C19 C20 C21 C22 -177.3(5) . . . .
